data_7100221
loop_
_publ_author_name
'Emmanuel Deiters'
'Veronique Bulach'
'Mir Wais Hosseini'

_publ_section_title
;
Reversible single-crystal-to-single-crystal guest exchange in a
2-D coordination network based on a zinc porphyrin
;
_journal_name_full 'Chemical Communications'
_journal_paper_doi 10.1039/b508135c
_journal_year 2005
_chemical_formula_sum 'C42.68 H28.04 N6 O0.34 Zn'
_chemical_formula_weight 695.74
_space_group_IT_number 148
_symmetry_cell_setting hexagonal
_symmetry_space_group_name_Hall '-R 3'
_symmetry_space_group_name_H-M 'R -3 :H'
_cell_angle_alpha 90.00
_cell_angle_beta 90.00
_cell_angle_gamma 120.00
_cell_formula_units_Z 9
_cell_length_a 33.0866(4)
_cell_length_b 33.0866(4)
_cell_length_c 9.4360(2)
_cell_measurement_temperature 173(2)
_cell_volume 8945.9(2)
_diffrn_ambient_temperature 173(2)
_exptl_crystal_density_diffrn 1.159
_exptl_crystal_density_meas ?
_cod_depositor_comments
;
The following automatic conversions were performed:
'_symmetry_cell_setting' value 'Hexagonal' changed to 'hexagonal'
according to '/home/saulius/struct/CIF-dictionaries/cif_core.dic'
dictionary named 'cif_core.dic' version 2.4.1 from 2010-06-29.

Automatic conversion script
Id: cif_fix_enum 1527 2010-12-29 10:47:43Z saulius 

The following automatic conversions were performed:

'_exptl_crystal_density_meas' value 'none' was changed to '?' - the
value is perceived as not measured.

Automatic conversion script
Id: cif_fix_values 3008 2015-01-20 13:52:24Z robertas 
;
_cod_original_sg_symbol_H-M 'R -3'
_cod_database_code 7100221

loop_
_symmetry_equiv_pos_as_xyz
'x, y, z'
'-y, x-y, z'
'-x+y, -x, z'
'x+2/3, y+1/3, z+1/3'
'-y+2/3, x-y+1/3, z+1/3'
'-x+y+2/3, -x+1/3, z+1/3'
'x+1/3, y+2/3, z+2/3'
'-y+1/3, x-y+2/3, z+2/3'
'-x+y+1/3, -x+2/3, z+2/3'
'-x, -y, -z'
'y, -x+y, -z'
'x-y, x, -z'
'-x+2/3, -y+1/3, -z+1/3'
'y+2/3, -x+y+1/3, -z+1/3'
'x-y+2/3, x+1/3, -z+1/3'
'-x+1/3, -y+2/3, -z+2/3'
'y+1/3, -x+y+2/3, -z+2/3'
'x-y+1/3, x+2/3, -z+2/3'

loop_
_atom_site_label
_atom_site_type_symbol
_atom_site_fract_x
_atom_site_fract_y
_atom_site_fract_z
_atom_site_U_iso_or_equiv
_atom_site_adp_type
_atom_site_occupancy
_atom_site_symmetry_multiplicity
_atom_site_calc_flag
_atom_site_refinement_flags
_atom_site_disorder_assembly
_atom_site_disorder_group
Zn1 Zn 0.5000 0.0000 0.0000 0.0212(2) Uani 1 2 d S . .
N1 N 0.53422(10) 0.00048(10) 0.1845(3) 0.0220(6) Uani 1 1 d . . .
N2 N 0.49822(10) 0.05792(10) 0.0725(3) 0.0223(6) Uani 1 1 d . . .
C1 C 0.55440(13) -0.02648(13) 0.2074(4) 0.0260(7) Uani 1 1 d . . .
C2 C 0.58319(14) -0.01037(14) 0.3336(4) 0.0341(9) Uani 1 1 d . . .
H2 H 0.6005 -0.0234 0.3735 0.041 Uiso 1 1 calc R . .
C3 C 0.58073(14) 0.02658(14) 0.3837(4) 0.0327(8) Uani 1 1 d . . .
H3 H 0.5963 0.0447 0.4649 0.039 Uiso 1 1 calc R . .
C4 C 0.54990(12) 0.03332(12) 0.2902(3) 0.0239(7) Uani 1 1 d . . .
C5 C 0.54005(11) 0.06985(12) 0.3005(3) 0.0225(7) Uani 1 1 d . . .
C6 C 0.51490(12) 0.08015(12) 0.2005(3) 0.0234(7) Uani 1 1 d . . .
C7 C 0.50165(13) 0.11576(14) 0.2167(4) 0.0307(8) Uani 1 1 d . . .
H7 H 0.5092 0.1367 0.2941 0.037 Uiso 1 1 calc R . .
C8 C 0.47646(14) 0.11336(13) 0.1006(4) 0.0312(8) Uani 1 1 d . . .
H8 H 0.4627 0.1321 0.0817 0.037 Uiso 1 1 calc R . .
C9 C 0.47441(12) 0.07703(12) 0.0107(3) 0.0232(7) Uani 1 1 d . . .
C10 C 0.55016(12) -0.06258(12) 0.1173(4) 0.0255(7) Uani 1 1 d . . .
C11 C 0.55895(13) 0.10178(13) 0.4271(4) 0.0273(8) Uani 1 1 d . . .
C12 C 0.59226(16) 0.14816(15) 0.4058(5) 0.0420(10) Uani 1 1 d . . .
H12 H 0.6035 0.1595 0.3132 0.050 Uiso 1 1 calc R . .
C13 C 0.6093(2) 0.17849(17) 0.5241(6) 0.0609(14) Uani 1 1 d . . .
H13 H 0.6323 0.2103 0.5108 0.073 Uiso 1 1 calc R . .
C14 C 0.59299(19) 0.16226(17) 0.6573(5) 0.0535(13) Uani 1 1 d . . .
H14 H 0.6046 0.1830 0.7359 0.064 Uiso 1 1 calc R . .
C15 C 0.55964(17) 0.11596(17) 0.6788(4) 0.0452(11) Uani 1 1 d . . .
H15 H 0.5481 0.1049 0.7714 0.054 Uiso 1 1 calc R . .
C16 C 0.54287(14) 0.08528(15) 0.5621(4) 0.0342(9) Uani 1 1 d . . .
H16 H 0.5205 0.0533 0.5762 0.041 Uiso 1 1 calc R . .
C17 C 0.57533(13) -0.08766(12) 0.1625(3) 0.0260(7) Uani 1 1 d . . .
C18 C 0.61539(14) -0.08020(14) 0.0926(4) 0.0321(8) Uani 1 1 d . . .
H18 H 0.6276 -0.0587 0.0163 0.039 Uiso 1 1 calc R . .
C19 C 0.59132(12) 0.02913(14) -0.1982(4) 0.0316(8) Uani 1 1 d . . .
H19 H 0.5694 0.0018 -0.2472 0.038 Uiso 1 1 calc R . .
N3 N 0.57626(10) 0.04435(11) -0.0931(3) 0.0272(7) Uani 1 1 d . . .
C20 C 0.60760(13) 0.08292(13) -0.0265(4) 0.0331(9) Uani 1 1 d . . .
H20 H 0.5971 0.0944 0.0488 0.040 Uiso 1 1 calc R . .
C21 C 0.55939(14) -0.11922(14) 0.2726(4) 0.0342(9) Uani 1 1 d . . .
H21 H 0.5323 -0.1253 0.3241 0.041 Uiso 1 1 calc R . .
C23 C 0.5969(8) 0.1940(8) 0.035(3) 0.042(6) Uiso 0.17 1 d PD . .
O1 O 0.6420(7) 0.2619(7) 0.199(2) 0.057(5) Uiso 0.17 1 d PD . .
C22 C 0.6399(11) 0.2378(11) 0.059(3) 0.092(13) Uiso 0.17 1 d PD . .

loop_
_atom_site_aniso_label
_atom_site_aniso_U_11
_atom_site_aniso_U_22
_atom_site_aniso_U_33
_atom_site_aniso_U_23
_atom_site_aniso_U_13
_atom_site_aniso_U_12
Zn1 0.0219(3) 0.0248(3) 0.0222(3) 0.0004(2) -0.00180(19) 0.0156(2)
N1 0.0232(14) 0.0248(14) 0.0218(13) 0.0007(11) -0.0026(11) 0.0149(12)
N2 0.0198(14) 0.0248(15) 0.0257(14) 0.0027(11) 0.0010(11) 0.0137(12)
C1 0.0261(18) 0.0312(19) 0.0278(18) 0.0009(14) -0.0011(14) 0.0198(16)
C2 0.041(2) 0.043(2) 0.0314(19) -0.0042(16) -0.0113(16) 0.0311(19)
C3 0.035(2) 0.038(2) 0.0310(19) -0.0073(16) -0.0132(16) 0.0225(18)
C4 0.0230(16) 0.0277(18) 0.0237(16) 0.0015(13) -0.0001(13) 0.0146(14)
C5 0.0205(16) 0.0260(17) 0.0218(15) -0.0016(13) -0.0007(12) 0.0123(14)
C6 0.0222(16) 0.0247(17) 0.0238(16) 0.0008(13) 0.0009(13) 0.0121(14)
C7 0.035(2) 0.034(2) 0.0311(18) -0.0073(15) -0.0066(15) 0.0234(17)
C8 0.036(2) 0.0311(19) 0.037(2) -0.0023(16) -0.0036(16) 0.0247(17)
C9 0.0245(17) 0.0237(17) 0.0264(16) 0.0008(13) 0.0007(13) 0.0158(14)
C10 0.0267(17) 0.0286(18) 0.0292(17) 0.0039(14) 0.0019(14) 0.0197(15)
C11 0.0269(18) 0.0294(18) 0.0308(18) -0.0043(14) -0.0061(14) 0.0180(16)
C12 0.043(2) 0.034(2) 0.041(2) -0.0057(18) -0.0073(19) 0.0136(19)
C13 0.068(3) 0.032(2) 0.069(3) -0.014(2) -0.023(3) 0.014(2)
C14 0.070(3) 0.052(3) 0.046(3) -0.025(2) -0.020(2) 0.036(3)
C15 0.056(3) 0.061(3) 0.030(2) -0.0109(19) -0.0063(19) 0.039(3)
C16 0.037(2) 0.038(2) 0.0321(19) -0.0038(16) -0.0025(16) 0.0220(18)
C17 0.0310(18) 0.0274(18) 0.0258(17) -0.0018(14) -0.0059(14) 0.0193(16)
C18 0.037(2) 0.039(2) 0.0305(18) 0.0087(16) 0.0025(15) 0.0264(18)
C19 0.0201(17) 0.034(2) 0.0330(19) -0.0017(15) 0.0019(14) 0.0073(15)
N3 0.0197(15) 0.0320(17) 0.0288(15) 0.0031(12) 0.0020(11) 0.0120(13)
C20 0.0253(18) 0.032(2) 0.037(2) -0.0020(16) 0.0076(15) 0.0111(16)
C21 0.035(2) 0.042(2) 0.0347(19) 0.0085(17) 0.0038(16) 0.0259(19)

loop_
_geom_bond_atom_site_label_1
_geom_bond_atom_site_label_2
_geom_bond_distance
_geom_bond_site_symmetry_2
_geom_bond_publ_flag
Zn1 N2 2.063(3) 10_655 ?
Zn1 N2 2.063(3) . ?
Zn1 N1 2.072(3) . ?
Zn1 N1 2.072(3) 10_655 ?
Zn1 N3 2.364(3) 10_655 ?
Zn1 N3 2.364(3) . ?
N1 C4 1.372(4) . ?
N1 C1 1.373(4) . ?
N2 C9 1.364(4) . ?
N2 C6 1.377(4) . ?
C1 C10 1.415(5) . ?
C1 C2 1.449(5) . ?
C2 C3 1.351(5) . ?
C2 H2 0.9500 . ?
C3 C4 1.447(5) . ?
C3 H3 0.9500 . ?
C4 C5 1.404(5) . ?
C5 C6 1.408(5) . ?
C5 C11 1.508(5) . ?
C6 C7 1.456(5) . ?
C7 C8 1.355(5) . ?
C7 H7 0.9500 . ?
C8 C9 1.445(5) . ?
C8 H8 0.9500 . ?
C9 C10 1.400(5) 10_655 ?
C10 C9 1.400(5) 10_655 ?
C10 C17 1.502(4) . ?
C11 C16 1.383(5) . ?
C11 C12 1.385(6) . ?
C12 C13 1.416(6) . ?
C12 H12 0.9500 . ?
C13 C14 1.368(7) . ?
C13 H13 0.9500 . ?
C14 C15 1.384(7) . ?
C14 H14 0.9500 . ?
C15 C16 1.410(6) . ?
C15 H15 0.9500 . ?
C16 H16 0.9500 . ?
C17 C21 1.377(5) . ?
C17 C18 1.388(5) . ?
C18 C19 1.389(5) 5_545 ?
C18 H18 0.9500 . ?
C19 N3 1.318(5) . ?
C19 C18 1.390(5) 9_654 ?
C19 H19 0.9500 . ?
N3 C20 1.333(5) . ?
C20 C21 1.389(5) 9_654 ?
C20 H20 0.9500 . ?
C21 C20 1.389(5) 5_545 ?
C21 H21 0.9500 . ?
C23 C22 1.454(19) . ?
O1 C22 1.526(19) . ?
